data_4029551
loop_
_publ_author_name
'Avery, Thomas D.'
'Greatrex, Ben W.'
'Pedersen, Daniel Sejer'
'Taylor, Dennis K.'
'Tiekink, Edward R. T.'

_publ_section_title
;
 A concise route to beta-Cyclopropyl amino acids utilizing 1,2-dioxines
 and stabilized phosphonate nucleophiles.
;
_journal_issue 7
_journal_name_full 'The Journal of organic chemistry'
_journal_page_first 2633
_journal_page_last 2640
_journal_paper_doi 10.1021/jo7024256
_journal_volume 73
_journal_year 2008
_chemical_formula_moiety 'C22 H23 N O5'
_chemical_formula_sum 'C22 H23 N O5'
_chemical_formula_weight 381.41
_chemical_name_systematic
; 
 ? 
;
_space_group_IT_number 14
_symmetry_cell_setting monoclinic
_symmetry_space_group_name_Hall '-P 2ybc'
_symmetry_space_group_name_H-M 'P 1 21/c 1'
_atom_sites_solution_hydrogens geom
_atom_sites_solution_primary direct
_atom_sites_solution_secondary difmap
_audit_creation_method SHELXL-97
_cell_angle_alpha 90
_cell_angle_beta 97.521(2)
_cell_angle_gamma 90
_cell_formula_units_Z 4
_cell_length_a 11.8275(9)
_cell_length_b 17.1277(14)
_cell_length_c 9.6366(8)
_cell_measurement_reflns_used 3297
_cell_measurement_temperature 223(2)
_cell_measurement_theta_max 29.8
_cell_measurement_theta_min 2.1
_cell_volume 1935.4(3)
_computing_cell_refinement 'SAINT (Bruker, 2000)'
_computing_data_collection 'SMART (Bruker, 2000)'
_computing_data_reduction 'SHELXTL (Bruker, 2000)'
_computing_molecular_graphics 'ORTEPII (Johnson, 1976)'
_computing_publication_material SHELXL-97
_computing_structure_refinement 'SHELXL-97 (Sheldrick, 1997)'
_computing_structure_solution 'SIR92 (Altomare et al., 1993)'
_diffrn_ambient_temperature 223(2)
_diffrn_measured_fraction_theta_full 0.999
_diffrn_measured_fraction_theta_max 0.999
_diffrn_measurement_device_type 'Bruker AXS SMART CCD diffractometer'
_diffrn_measurement_method '\f and \w scans'
_diffrn_radiation_monochromator graphite
_diffrn_radiation_source 'fine-focus sealed tube'
_diffrn_radiation_type MoK\a
_diffrn_radiation_wavelength 0.71069
_diffrn_reflns_av_R_equivalents 0.036
_diffrn_reflns_av_sigmaI/netI 0.039
_diffrn_reflns_limit_h_max 15
_diffrn_reflns_limit_h_min -14
_diffrn_reflns_limit_k_max 22
_diffrn_reflns_limit_k_min -21
_diffrn_reflns_limit_l_max 8
_diffrn_reflns_limit_l_min -12
_diffrn_reflns_number 13568
_diffrn_reflns_theta_full 27.5
_diffrn_reflns_theta_max 27.5
_diffrn_reflns_theta_min 1.7
_diffrn_standards_decay_% 0
_diffrn_standards_number 0
_exptl_absorpt_coefficient_mu 0.093
_exptl_absorpt_correction_T_max 1
_exptl_absorpt_correction_T_min 0.528
_exptl_absorpt_correction_type multi-scan
_exptl_absorpt_process_details 'ABSCOR (Higashi, 1995)'
_exptl_crystal_colour colourless
_exptl_crystal_density_diffrn 1.309
_exptl_crystal_density_method 'not measured'
_exptl_crystal_description prism
_exptl_crystal_F_000 808
_exptl_crystal_size_max 0.31
_exptl_crystal_size_mid 0.17
_exptl_crystal_size_min 0.05
_refine_diff_density_max 0.31
_refine_diff_density_min -0.38
_refine_diff_density_rms 0.067
_refine_ls_extinction_method none
_refine_ls_goodness_of_fit_ref 1.04
_refine_ls_hydrogen_treatment constr
_refine_ls_matrix_type full
_refine_ls_number_parameters 254
_refine_ls_number_reflns 4453
_refine_ls_number_restraints 0
_refine_ls_restrained_S_all 1.04
_refine_ls_R_factor_all 0.071
_refine_ls_R_factor_gt 0.055
_refine_ls_shift/su_max <0.001
_refine_ls_shift/su_mean 0.000
_refine_ls_structure_factor_coef Fsqd
_refine_ls_weighting_details 'calc w=1/[\s^2^(Fo^2^)+(0.0851P)^2^+0.6266P] where P=(Fo^2^+2Fc^2^)/3'
_refine_ls_weighting_scheme calc
_refine_ls_wR_factor_gt 0.141
_refine_ls_wR_factor_ref 0.156
_reflns_number_gt 3538
_reflns_number_total 4453
_reflns_threshold_expression I>2\s(I)
_cod_data_source_file jo7024256-file002.cif
_cod_data_source_block 26a
_cod_original_sg_symbol_H-M 'P 21/c'
_cod_database_code 4029551

loop_
_symmetry_equiv_pos_as_xyz
'x, y, z'
'-x, y+1/2, -z+1/2'
'-x, -y, -z'
'x, -y-1/2, z-1/2'

loop_
_atom_site_label
_atom_site_type_symbol
_atom_site_fract_x
_atom_site_fract_y
_atom_site_fract_z
_atom_site_U_iso_or_equiv
_atom_site_adp_type
_atom_site_occupancy
_atom_site_symmetry_multiplicity
_atom_site_calc_flag
_atom_site_refinement_flags
O1 O 0.23836(13) 0.92708(10) 0.4529(2) 0.0584(5) Uani 1 1 d .
O2 O 0.05330(11) 0.91708(8) 0.37159(15) 0.0365(3) Uani 1 1 d .
O3 O 0.28249(11) 0.70924(8) 0.33454(12) 0.0310(3) Uani 1 1 d .
O4 O 0.38725(10) 0.68475(7) 0.54357(13) 0.0295(3) Uani 1 1 d .
O5 O -0.13836(11) 0.82668(8) 0.71034(12) 0.0310(3) Uani 1 1 d .
N1 N 0.24849(12) 0.77121(9) 0.53298(15) 0.0255(3) Uani 1 1 d .
H1 H 0.2773 0.7841 0.6176 0.031 Uiso 1 1 calc R
C1 C 0.05200(14) 0.79210(10) 0.56974(17) 0.0224(3) Uani 1 1 d .
H1A H 0.0615 0.8254 0.6545 0.027 Uiso 1 1 calc R
C2 C -0.07078(14) 0.77350(10) 0.51196(17) 0.0232(3) Uani 1 1 d .
H2 H -0.0887 0.7675 0.4093 0.028 Uiso 1 1 calc R
C3 C 0.00710(14) 0.71180(10) 0.59039(18) 0.0262(4) Uani 1 1 d .
H3 H -0.0093 0.7011 0.6867 0.031 Uiso 1 1 calc R
C4 C 0.14061(13) 0.80399(10) 0.47200(17) 0.0225(3) Uani 1 1 d .
H4 H 0.1152 0.7749 0.3847 0.027 Uiso 1 1 calc R
C5 C 0.15281(15) 0.88948(10) 0.43336(18) 0.0277(4) Uani 1 1 d .
C6 C 0.0534(2) 0.99786(12) 0.3268(3) 0.0476(6) Uani 1 1 d .
H6A H 0.0753 1.0311 0.4072 0.071 Uiso 1 1 calc R
H6B H -0.0223 1.0122 0.2831 0.071 Uiso 1 1 calc R
H6C H 0.1074 1.0043 0.2600 0.071 Uiso 1 1 calc R
C7 C 0.30414(14) 0.72113(10) 0.45966(17) 0.0229(3) Uani 1 1 d .
C8 C 0.44582(15) 0.62314(11) 0.4786(2) 0.0325(4) Uani 1 1 d .
H8A H 0.5142 0.6079 0.5414 0.039 Uiso 1 1 calc R
H8B H 0.4703 0.6429 0.3918 0.039 Uiso 1 1 calc R
C9 C 0.37162(15) 0.55277(10) 0.44595(19) 0.0288(4) Uani 1 1 d .
C10 C 0.33205(17) 0.51037(12) 0.5526(2) 0.0357(4) Uani 1 1 d .
H10 H 0.3512 0.5261 0.6462 0.043 Uiso 1 1 calc R
C11 C 0.26456(18) 0.44498(13) 0.5219(2) 0.0424(5) Uani 1 1 d .
H11 H 0.2369 0.4171 0.5944 0.051 Uiso 1 1 calc R
C12 C 0.23785(18) 0.42076(13) 0.3855(3) 0.0441(5) Uani 1 1 d .
H12 H 0.1935 0.3757 0.3651 0.053 Uiso 1 1 calc R
C13 C 0.27615(19) 0.46261(13) 0.2788(2) 0.0426(5) Uani 1 1 d .
H13 H 0.2573 0.4463 0.1855 0.051 Uiso 1 1 calc R
C14 C 0.34216(17) 0.52848(12) 0.3090(2) 0.0354(4) Uani 1 1 d .
H14 H 0.3674 0.5571 0.2357 0.043 Uiso 1 1 calc R
C15 C -0.16065(14) 0.80791(10) 0.58750(17) 0.0236(4) Uani 1 1 d .
C16 C -0.27770(14) 0.81915(10) 0.51187(18) 0.0249(4) Uani 1 1 d .
C17 C -0.31664(15) 0.77854(10) 0.38982(19) 0.0283(4) Uani 1 1 d .
H17 H -0.2682 0.7431 0.3521 0.034 Uiso 1 1 calc R
C18 C -0.42680(16) 0.79033(12) 0.3237(2) 0.0346(4) Uani 1 1 d .
H18 H -0.4533 0.7623 0.2420 0.042 Uiso 1 1 calc R
C19 C -0.49757(16) 0.84316(12) 0.3779(2) 0.0372(5) Uani 1 1 d .
H19 H -0.5718 0.8516 0.3323 0.045 Uiso 1 1 calc R
C20 C -0.45962(17) 0.88350(13) 0.4988(2) 0.0406(5) Uani 1 1 d .
H20 H -0.5082 0.9192 0.5357 0.049 Uiso 1 1 calc R
C21 C -0.35049(17) 0.87163(12) 0.5659(2) 0.0343(4) Uani 1 1 d .
H21 H -0.3252 0.8991 0.6486 0.041 Uiso 1 1 calc R
C22 C 0.04507(17) 0.64134(11) 0.5151(2) 0.0356(4) Uani 1 1 d .
H22A H 0.0060 0.5953 0.5432 0.053 Uiso 1 1 calc R
H22B H 0.1267 0.6345 0.5388 0.053 Uiso 1 1 calc R
H22C H 0.0270 0.6488 0.4149 0.053 Uiso 1 1 calc R

loop_
_atom_site_aniso_label
_atom_site_aniso_U_11
_atom_site_aniso_U_22
_atom_site_aniso_U_33
_atom_site_aniso_U_23
_atom_site_aniso_U_13
_atom_site_aniso_U_12
O1 0.0364(8) 0.0442(9) 0.0917(14) 0.0168(9) -0.0030(8) -0.0128(7)
O2 0.0328(7) 0.0263(7) 0.0486(8) 0.0088(6) -0.0008(6) 0.0019(5)
O3 0.0335(7) 0.0395(7) 0.0198(6) -0.0007(5) 0.0030(5) 0.0057(5)
O4 0.0279(6) 0.0302(7) 0.0284(7) -0.0029(5) -0.0035(5) 0.0068(5)
O5 0.0304(7) 0.0417(7) 0.0211(6) -0.0010(5) 0.0037(5) 0.0011(5)
N1 0.0216(7) 0.0343(8) 0.0193(7) -0.0035(6) -0.0026(5) 0.0043(6)
C1 0.0203(8) 0.0264(8) 0.0199(8) 0.0001(6) 0.0004(6) 0.0003(6)
C2 0.0214(8) 0.0285(8) 0.0193(8) 0.0020(6) 0.0010(6) 0.0007(6)
C3 0.0235(8) 0.0288(9) 0.0255(8) 0.0050(7) 0.0005(7) -0.0002(7)
C4 0.0196(8) 0.0272(8) 0.0201(8) -0.0012(6) 0.0003(6) 0.0015(6)
C5 0.0269(9) 0.0301(9) 0.0270(9) -0.0003(7) 0.0066(7) -0.0004(7)
C6 0.0560(14) 0.0283(10) 0.0587(14) 0.0131(9) 0.0089(11) 0.0048(9)
C7 0.0202(8) 0.0268(8) 0.0213(8) 0.0010(6) 0.0009(6) -0.0024(6)
C8 0.0237(9) 0.0308(9) 0.0427(11) -0.0022(8) 0.0024(8) 0.0063(7)
C9 0.0225(8) 0.0289(9) 0.0355(10) -0.0016(7) 0.0052(7) 0.0062(7)
C10 0.0356(10) 0.0386(11) 0.0333(10) 0.0005(8) 0.0062(8) 0.0039(8)
C11 0.0390(11) 0.0390(11) 0.0520(13) 0.0066(9) 0.0164(10) 0.0003(9)
C12 0.0337(11) 0.0348(11) 0.0645(15) -0.0094(10) 0.0087(10) -0.0049(8)
C13 0.0435(12) 0.0433(12) 0.0406(11) -0.0128(9) 0.0045(9) -0.0008(9)
C14 0.0374(10) 0.0368(10) 0.0337(10) -0.0006(8) 0.0108(8) 0.0018(8)
C15 0.0249(8) 0.0234(8) 0.0228(8) 0.0046(6) 0.0041(6) -0.0014(6)
C16 0.0235(8) 0.0267(8) 0.0253(8) 0.0053(6) 0.0058(6) -0.0002(7)
C17 0.0253(9) 0.0281(9) 0.0317(9) 0.0019(7) 0.0042(7) 0.0001(7)
C18 0.0279(9) 0.0376(10) 0.0365(10) 0.0025(8) -0.0030(8) -0.0035(8)
C19 0.0211(9) 0.0454(11) 0.0443(11) 0.0125(9) 0.0010(8) 0.0012(8)
C20 0.0298(10) 0.0482(12) 0.0455(12) 0.0063(9) 0.0120(9) 0.0120(9)
C21 0.0320(10) 0.0414(11) 0.0304(9) -0.0024(8) 0.0071(8) 0.0050(8)
C22 0.0338(10) 0.0270(9) 0.0463(12) 0.0015(8) 0.0065(9) 0.0013(8)

loop_
_atom_type_symbol
_atom_type_description
_atom_type_scat_dispersion_real
_atom_type_scat_dispersion_imag
_atom_type_scat_source
C C 0.0033 0.0016 'International Tables Vol C Tables 4.2.6.8 and 6.1.1.4'
H H 0.0000 0.0000 'International Tables Vol C Tables 4.2.6.8 and 6.1.1.4'
N N 0.0061 0.0033 'International Tables Vol C Tables 4.2.6.8 and 6.1.1.4'
O O 0.0106 0.0060 'International Tables Vol C Tables 4.2.6.8 and 6.1.1.4'

loop_
_geom_angle_atom_site_label_1
_geom_angle_atom_site_label_2
_geom_angle_atom_site_label_3
_geom_angle
C5 O2 C6 115.84(16)
C7 O4 C8 115.57(13)
C7 N1 C4 120.21(13)
C7 N1 H1 119.9
C4 N1 H1 119.9
C3 C1 C4 119.57(15)
C3 C1 C2 61.15(11)
C4 C1 C2 120.48(13)
C3 C1 H1A 115.0
C4 C1 H1A 115.0
C2 C1 H1A 115.0
C15 C2 C1 116.61(14)
C15 C2 C3 116.97(14)
C1 C2 C3 58.71(10)
C15 C2 H2 117.2
C1 C2 H2 117.2
C3 C2 H2 117.2
C1 C3 C22 122.59(16)
C1 C3 C2 60.15(11)
C22 C3 C2 120.80(15)
C1 C3 H3 114.3
C22 C3 H3 114.3
C2 C3 H3 114.3
N1 C4 C1 109.95(13)
N1 C4 C5 111.46(14)
C1 C4 C5 112.18(14)
N1 C4 H4 107.7
C1 C4 H4 107.7
C5 C4 H4 107.7
O1 C5 O2 124.01(18)
O1 C5 C4 125.88(17)
O2 C5 C4 110.10(14)
O2 C6 H6A 109.5
O2 C6 H6B 109.5
H6A C6 H6B 109.5
O2 C6 H6C 109.5
H6A C6 H6C 109.5
H6B C6 H6C 109.5
O3 C7 N1 125.20(16)
O3 C7 O4 124.20(16)
N1 C7 O4 110.59(14)
O4 C8 C9 112.09(15)
O4 C8 H8A 109.2
C9 C8 H8A 109.2
O4 C8 H8B 109.2
C9 C8 H8B 109.2
H8A C8 H8B 107.9
C14 C9 C10 118.79(18)
C14 C9 C8 120.57(17)
C10 C9 C8 120.64(17)
C11 C10 C9 120.34(19)
C11 C10 H10 119.8
C9 C10 H10 119.8
C12 C11 C10 120.2(2)
C12 C11 H11 119.9
C10 C11 H11 119.9
C11 C12 C13 120.0(2)
C11 C12 H12 120.0
C13 C12 H12 120.0
C12 C13 C14 120.0(2)
C12 C13 H13 120.0
C14 C13 H13 120.0
C13 C14 C9 120.72(19)
C13 C14 H14 119.6
C9 C14 H14 119.6
O5 C15 C2 120.09(15)
O5 C15 C16 120.59(16)
C2 C15 C16 119.33(14)
C17 C16 C21 119.10(16)
C17 C16 C15 122.16(16)
C21 C16 C15 118.74(16)
C18 C17 C16 120.13(18)
C18 C17 H17 119.9
C16 C17 H17 119.9
C19 C18 C17 120.06(18)
C19 C18 H18 120.0
C17 C18 H18 120.0
C20 C19 C18 120.12(18)
C20 C19 H19 119.9
C18 C19 H19 119.9
C19 C20 C21 120.21(19)
C19 C20 H20 119.9
C21 C20 H20 119.9
C20 C21 C16 120.38(18)
C20 C21 H21 119.8
C16 C21 H21 119.8
C3 C22 H22A 109.5
C3 C22 H22B 109.5
H22A C22 H22B 109.5
C3 C22 H22C 109.5
H22A C22 H22C 109.5
H22B C22 H22C 109.5

loop_
_geom_bond_atom_site_label_1
_geom_bond_atom_site_label_2
_geom_bond_distance
O1 C5 1.193(2)
O2 C5 1.334(2)
O2 C6 1.449(2)
O3 C7 1.217(2)
O4 C7 1.342(2)
O4 C8 1.449(2)
O5 C15 1.222(2)
N1 C7 1.338(2)
N1 C4 1.446(2)
N1 H1 0.8700
C1 C3 1.497(2)
C1 C4 1.512(2)
C1 C2 1.519(2)
C1 H1A 0.9900
C2 C15 1.486(2)
C2 C3 1.534(2)
C2 H2 0.9900
C3 C22 1.507(3)
C3 H3 0.9900
C4 C5 1.522(2)
C4 H4 0.9900
C6 H6A 0.9700
C6 H6B 0.9700
C6 H6C 0.9700
C8 C9 1.500(3)
C8 H8A 0.9800
C8 H8B 0.9800
C9 C14 1.384(3)
C9 C10 1.389(3)
C10 C11 1.385(3)
C10 H10 0.9400
C11 C12 1.375(3)
C11 H11 0.9400
C12 C13 1.378(3)
C12 H12 0.9400
C13 C14 1.381(3)
C13 H13 0.9400
C14 H14 0.9400
C15 C16 1.490(2)
C16 C17 1.392(3)
C16 C21 1.392(3)
C17 C18 1.388(2)
C17 H17 0.9400
C18 C19 1.381(3)
C18 H18 0.9400
C19 C20 1.378(3)
C19 H19 0.9400
C20 C21 1.381(3)
C20 H20 0.9400
C21 H21 0.9400
C22 H22A 0.9700
C22 H22B 0.9700
C22 H22C 0.9700

loop_
_geom_torsion_atom_site_label_1
_geom_torsion_atom_site_label_2
_geom_torsion_atom_site_label_3
_geom_torsion_atom_site_label_4
_geom_torsion
C3 C1 C2 C15 106.80(16)
C4 C1 C2 C15 -143.96(15)
C4 C1 C2 C3 109.24(17)
C4 C1 C3 C22 -1.2(2)
C2 C1 C3 C22 109.51(18)
C4 C1 C3 C2 -110.68(16)
C15 C2 C3 C1 -106.19(16)
C15 C2 C3 C22 141.43(17)
C1 C2 C3 C22 -112.38(18)
C7 N1 C4 C1 128.00(16)
C7 N1 C4 C5 -106.95(17)
C3 C1 C4 N1 -70.74(18)
C2 C1 C4 N1 -142.69(15)
C3 C1 C4 C5 164.62(14)
C2 C1 C4 C5 92.67(18)
C6 O2 C5 O1 0.2(3)
C6 O2 C5 C4 -178.85(16)
N1 C4 C5 O1 -1.9(3)
C1 C4 C5 O1 121.9(2)
N1 C4 C5 O2 177.14(14)
C1 C4 C5 O2 -59.06(18)
C4 N1 C7 O3 13.1(3)
C4 N1 C7 O4 -166.25(14)
C8 O4 C7 O3 -5.6(2)
C8 O4 C7 N1 173.84(14)
C7 O4 C8 C9 -70.6(2)
O4 C8 C9 C14 117.22(19)
O4 C8 C9 C10 -63.4(2)
C14 C9 C10 C11 0.1(3)
C8 C9 C10 C11 -179.32(18)
C9 C10 C11 C12 1.1(3)
C10 C11 C12 C13 -1.5(3)
C11 C12 C13 C14 0.6(3)
C12 C13 C14 C9 0.7(3)
C10 C9 C14 C13 -1.0(3)
C8 C9 C14 C13 178.41(18)
C1 C2 C15 O5 -23.5(2)
C3 C2 C15 O5 43.1(2)
C1 C2 C15 C16 156.51(14)
C3 C2 C15 C16 -136.88(15)
O5 C15 C16 C17 -160.04(17)
C2 C15 C16 C17 20.0(2)
O5 C15 C16 C21 19.5(2)
C2 C15 C16 C21 -160.50(16)
C21 C16 C17 C18 -0.2(3)
C15 C16 C17 C18 179.33(16)
C16 C17 C18 C19 0.9(3)
C17 C18 C19 C20 -0.9(3)
C18 C19 C20 C21 0.4(3)
C19 C20 C21 C16 0.3(3)
C17 C16 C21 C20 -0.4(3)
C15 C16 C21 C20 -179.92(17)
